data_7209760
loop_
_publ_author_name
'Wang, Wei'
'Kan, Wei-Qiu'
'Yang, Jin'
'Ma, Jian-Fang'

_publ_section_title
;
 A series of coordination polymers assembled from d10 metals and a new
 multidentate N-donor ligand: syntheses, structures, and photoluminescent
 properties
;
_journal_issue 19
_journal_name_full CrystEngComm
_journal_page_first 3824
_journal_paper_doi 10.1039/c3ce40119g
_journal_volume 15
_journal_year 2013
_chemical_formula_moiety 'C76 H62 N18 O17 Zn2'
_chemical_formula_sum 'C76 H62 N18 O17 Zn2'
_chemical_formula_weight 1630.18
_chemical_name_systematic
;
?
;
_space_group_IT_number 2
_symmetry_cell_setting triclinic
_symmetry_space_group_name_Hall '-P 1'
_symmetry_space_group_name_H-M 'P -1'
_atom_sites_solution_hydrogens geom
_atom_sites_solution_primary direct
_atom_sites_solution_secondary difmap
_audit_creation_method SHELXL-97
_cell_angle_alpha 90.755(5)
_cell_angle_beta 109.040(6)
_cell_angle_gamma 103.885(5)
_cell_formula_units_Z 1
_cell_length_a 10.9270(8)
_cell_length_b 13.4160(7)
_cell_length_c 14.9680(10)
_cell_measurement_reflns_used 2511
_cell_measurement_temperature 293(2)
_cell_measurement_theta_max 29.1576
_cell_measurement_theta_min 2.8691
_cell_volume 2003.6(2)
_computing_cell_refinement CrysAlis
_computing_data_collection 'CrysAlis (Oxford Diffraction, 2006)'
_computing_data_reduction CrysAlis
_computing_structure_refinement 'SHELXL-97 (Sheldrick, 2008)'
_computing_structure_solution 'SHELXL-97 (Sheldrick, 2008)'
_diffrn_ambient_temperature 293(2)
_diffrn_detector_area_resol_mean 10.0
_diffrn_measured_fraction_theta_full 0.996
_diffrn_measured_fraction_theta_max 0.996
_diffrn_measurement_device_type 'Oxford Diffraction Gemini R Ultra'
_diffrn_measurement_method '\w scan'
_diffrn_radiation_monochromator graphite
_diffrn_radiation_source 'fine-focus sealed tube'
_diffrn_radiation_type MoK\a
_diffrn_radiation_wavelength 0.71073
_diffrn_reflns_av_R_equivalents 0.0420
_diffrn_reflns_av_sigmaI/netI 0.0856
_diffrn_reflns_limit_h_max 13
_diffrn_reflns_limit_h_min -12
_diffrn_reflns_limit_k_max 15
_diffrn_reflns_limit_k_min -16
_diffrn_reflns_limit_l_max 14
_diffrn_reflns_limit_l_min -18
_diffrn_reflns_number 12682
_diffrn_reflns_theta_full 25.00
_diffrn_reflns_theta_max 25.35
_diffrn_reflns_theta_min 2.87
_exptl_absorpt_coefficient_mu 0.676
_exptl_absorpt_correction_T_max 0.9054
_exptl_absorpt_correction_T_min 0.8546
_exptl_absorpt_correction_type multi-scan
_exptl_absorpt_process_details
;
CrysAlis (Oxford Diffraction, 2006)
;
_exptl_crystal_colour colorless
_exptl_crystal_density_diffrn 1.351
_exptl_crystal_density_method 'not measured'
_exptl_crystal_description block
_exptl_crystal_F_000 840
_exptl_crystal_size_max 0.24
_exptl_crystal_size_mid 0.21
_exptl_crystal_size_min 0.15
_refine_diff_density_max 0.758
_refine_diff_density_min -0.970
_refine_diff_density_rms 0.089
_refine_ls_extinction_method none
_refine_ls_goodness_of_fit_ref 1.074
_refine_ls_hydrogen_treatment constr
_refine_ls_matrix_type full
_refine_ls_number_parameters 585
_refine_ls_number_reflns 7312
_refine_ls_number_restraints 158
_refine_ls_restrained_S_all 1.071
_refine_ls_R_factor_all 0.1462
_refine_ls_R_factor_gt 0.0883
_refine_ls_shift/su_max 0.003
_refine_ls_shift/su_mean 0.000
_refine_ls_structure_factor_coef Fsqd
_refine_ls_weighting_details 'calc w=1/[\s^2^(Fo^2^)+(0.0080P)^2^+10.0000P] where P=(Fo^2^+2Fc^2^)/3'
_refine_ls_weighting_scheme calc
_refine_ls_wR_factor_gt 0.1751
_refine_ls_wR_factor_ref 0.1981
_reflns_number_gt 4243
_reflns_number_total 7312
_reflns_threshold_expression >2\s(I)
_cod_data_source_file c3ce40119g.txt
_cod_data_source_block compound-4
_cod_original_sg_symbol_H-M 'p -1'
_cod_database_code 7209760

loop_
_symmetry_equiv_pos_as_xyz
'x, y, z'
'-x, -y, -z'

loop_
_atom_site_label
_atom_site_type_symbol
_atom_site_fract_x
_atom_site_fract_y
_atom_site_fract_z
_atom_site_U_iso_or_equiv
_atom_site_adp_type
_atom_site_occupancy
_atom_site_symmetry_multiplicity
_atom_site_calc_flag
_atom_site_refinement_flags
_atom_site_disorder_assembly
_atom_site_disorder_group
Zn1 Zn 0.99362(8) 0.28141(7) 0.26708(6) 0.0548(3) Uani 1 1 d . . .
C1 C 0.9817(6) 0.4003(5) 0.9610(5) 0.0440(16) Uani 1 1 d . . .
C2 C 1.0936(6) 0.4443(5) 1.0397(5) 0.0452(16) Uani 1 1 d . . .
C3 C 1.1143(6) 0.5449(6) 1.0782(5) 0.0469(17) Uani 1 1 d . . .
C4 C 0.9654(7) 0.2958(5) 0.9136(5) 0.0512(17) Uani 1 1 d . . .
H4A H 1.0391 0.2671 0.9475 0.061 Uiso 1 1 calc R . .
H4B H 0.8821 0.2486 0.9123 0.061 Uiso 1 1 calc R . .
C5 C 1.1904(7) 0.3807(6) 1.0880(5) 0.0515(18) Uani 1 1 d . . .
H5A H 1.2526 0.4171 1.1482 0.062 Uiso 1 1 calc R . .
H5B H 1.1411 0.3151 1.1004 0.062 Uiso 1 1 calc R . .
C6 C 1.2429(6) 0.5952(6) 1.1573(5) 0.0540(18) Uani 1 1 d . . .
H6A H 1.2462 0.6663 1.1734 0.065 Uiso 1 1 calc R . .
H6B H 1.2501 0.5586 1.2135 0.065 Uiso 1 1 calc R . .
C7 C 0.9666(6) 0.2330(4) 0.7636(3) 0.061(2) Uani 1 1 d G . .
C8 C 1.0164(8) 0.1495(5) 0.7970(3) 0.095(3) Uani 0.742(16) 1 d PGU A 1
C9 C 1.0317(10) 0.0799(5) 0.7344(5) 0.082(4) Uani 0.742(16) 1 d PGU A 1
C10 C 0.9972(10) 0.0939(5) 0.6383(5) 0.081(3) Uani 0.742(16) 1 d PGU A 1
C11 C 0.9474(7) 0.1775(5) 0.6049(3) 0.0933(16) Uani 0.742(16) 1 d PGU A 1
C12 C 0.9321(6) 0.2470(4) 0.6676(4) 0.068(2) Uani 1 1 d G A 1
H12 H 0.8988 0.3029 0.6452 0.082 Uiso 1 1 calc R A 1
C8' C 1.0164(8) 0.1495(5) 0.7970(3) 0.095(3) Uani 0.258(16) 1 d PU A 2
C9' C 0.943(4) 0.050(3) 0.722(3) 0.078(6) Uani 0.258(16) 1 d PU A 2
C10' C 0.921(4) 0.064(3) 0.623(3) 0.079(6) Uani 0.258(16) 1 d PU A 2
C11' C 0.9474(7) 0.1775(5) 0.6049(3) 0.0933(16) Uani 0.258(16) 1 d PU A 2
C15 C 1.3451(6) 0.2988(5) 1.0551(5) 0.0501(18) Uani 1 1 d . . .
C16 C 1.4000(7) 0.2782(6) 1.1478(6) 0.062(2) Uani 1 1 d . . .
H16 H 1.3767 0.3050 1.1958 0.075 Uiso 1 1 calc R . .
C17 C 1.4907(8) 0.2170(7) 1.1691(7) 0.079(3) Uani 1 1 d . . .
H17 H 1.5285 0.2039 1.2316 0.095 Uiso 1 1 calc R . .
C18 C 1.5249(8) 0.1760(7) 1.0992(8) 0.080(3) Uani 1 1 d . . .
H18 H 1.5864 0.1362 1.1140 0.096 Uiso 1 1 calc R . .
C19 C 1.4670(8) 0.1946(6) 1.0074(7) 0.067(2) Uani 1 1 d . . .
C20 C 1.3768(7) 0.2563(5) 0.9835(6) 0.0570(19) Uani 1 1 d . . .
H20 H 1.3389 0.2685 0.9207 0.068 Uiso 1 1 calc R . .
C21 C 1.4145(15) 0.1033(9) 0.8487(11) 0.131(5) Uani 1 1 d . . .
C22 C 1.6315(12) 0.1653(10) 0.9350(9) 0.110(4) Uani 1 1 d U . .
C23 C 1.4740(6) 0.5992(5) 1.1877(5) 0.0513(18) Uani 1 1 d . . .
C24 C 1.5250(8) 0.6580(7) 1.2720(6) 0.079(3) Uani 1 1 d . . .
H24 H 1.4740 0.6960 1.2895 0.094 Uiso 1 1 calc R . .
C25 C 1.6528(9) 0.6615(8) 1.3323(7) 0.103(4) Uani 1 1 d . . .
H25 H 1.6873 0.7020 1.3902 0.123 Uiso 1 1 calc R . .
C26 C 1.7299(8) 0.6058(7) 1.3076(7) 0.089(3) Uani 1 1 d . . .
H26 H 1.8163 0.6091 1.3479 0.106 Uiso 1 1 calc R . .
C27 C 1.6774(7) 0.5464(6) 1.2236(5) 0.0544(18) Uani 1 1 d . . .
C28 C 1.5506(6) 0.5419(5) 1.1625(5) 0.0487(17) Uani 1 1 d . . .
H28 H 1.5164 0.5010 1.1048 0.058 Uiso 1 1 calc R . .
C29 C 1.7433(7) 0.4438(6) 1.1130(5) 0.064(2) Uani 1 1 d . . .
H29 H 1.6908 0.4621 1.0563 0.077 Uiso 1 1 calc R . .
C30 C 1.8356(8) 0.4355(7) 1.2591(6) 0.074(2) Uani 1 1 d . . .
H30 H 1.8615 0.4452 1.3250 0.089 Uiso 1 1 calc R . .
C31 C 1.2159(9) 0.4234(8) 0.3918(7) 0.088(3) Uani 1 1 d . . .
C32 C 1.4089(9) 0.5442(8) 0.5166(7) 0.105(4) Uani 1 1 d . . .
H32 H 1.3474 0.5750 0.5285 0.126 Uiso 1 1 calc R . .
C33 C 1.3656(8) 0.4641(7) 0.4470(6) 0.074(2) Uani 1 1 d . . .
C34 C 1.4566(9) 0.4203(8) 0.4306(7) 0.094(3) Uani 1 1 d . . .
H34 H 1.4283 0.3658 0.3834 0.112 Uiso 1 1 calc R . .
C35 C 0.9258(8) 0.1218(6) 0.1254(5) 0.0566(19) Uani 1 1 d . . .
C36 C 1.0976(7) 0.0672(5) 0.0726(5) 0.0567(19) Uani 1 1 d . . .
H36 H 1.1640 0.1123 0.1218 0.068 Uiso 1 1 calc R . .
C37 C 0.9640(7) 0.0592(5) 0.0599(5) 0.0509(17) Uani 1 1 d . . .
C38 C 0.8662(7) -0.0083(6) -0.0124(5) 0.0580(19) Uani 1 1 d . . .
H38 H 0.7762 -0.0148 -0.0213 0.070 Uiso 1 1 calc R . .
N1 N 0.9040(7) 0.1933(5) 0.5051(4) 0.0942(15) Uani 1 1 d GU . .
C14 C 0.7826(7) 0.1966(6) 0.4469(5) 0.0972(16) Uani 1 1 d GU A .
N3 N 0.7904(7) 0.2117(7) 0.3604(5) 0.0947(17) Uani 0.50 1 d PGU A .
N2 N 0.9165(7) 0.2178(5) 0.3652(4) 0.085(2) Uani 1 1 d GU A .
C13 C 0.9867(5) 0.2065(5) 0.4546(4) 0.078(2) Uani 1 1 d G A .
H13 H 1.0771 0.2075 0.4776 0.094 Uiso 1 1 calc R . .
N3' N 0.8047(17) 0.2623(12) 0.3724(12) 0.098(3) Uani 0.50 1 d PU . .
N4 N 1.5001(8) 0.1531(6) 0.9329(7) 0.087(2) Uani 1 1 d . . .
N5' N 1.446(4) 0.072(3) 0.773(3) 0.128(14) Uani 0.40 1 d PU . .
N5 N 1.506(2) 0.0849(13) 0.8045(14) 0.085(5) Uani 0.60 1 d P . .
N6' N 1.583(7) 0.105(5) 0.854(5) 0.16(3) Uani 0.40 1 d PU . .
N6 N 1.629(2) 0.1268(18) 0.8518(17) 0.083(6) Uani 0.60 1 d P . .
N7 N 1.7512(5) 0.4806(4) 1.1993(4) 0.0514(15) Uani 1 1 d . . .
N8 N 1.8172(6) 0.3798(5) 1.1177(4) 0.0625(17) Uani 1 1 d . . .
N9 N 1.8773(6) 0.3754(5) 1.2121(4) 0.0593(16) Uani 1 1 d . . .
O1 O 0.9644(5) 0.3119(4) 0.8188(3) 0.0646(14) Uani 1 1 d . A .
O2 O 1.2629(5) 0.3637(4) 1.0265(3) 0.0557(13) Uani 1 1 d . . .
O1W O 1.032(2) 0.5687(12) 0.4922(11) 0.152(7) Uani 0.50 1 d P . .
O3 O 1.3502(4) 0.5908(4) 1.1223(3) 0.0550(12) Uani 1 1 d . . .
O2W O 1.502(6) -0.104(4) 0.503(4) 0.27(3) Uani 0.25 1 d PU . .
O4 O 1.1839(5) 0.3492(5) 0.3301(5) 0.092(2) Uani 1 1 d . . .
O5 O 1.1356(17) 0.4658(15) 0.4058(13) 0.056(4) Uani 0.40 1 d PU . .
O5' O 1.146(3) 0.499(2) 0.384(2) 0.098(10) Uani 0.30 1 d PU . .
O5'' O 1.131(2) 0.4298(18) 0.4350(16) 0.077(7) Uani 0.30 1 d PU . .
O4W O 0.642(4) 0.001(2) 0.676(2) 0.144(14) Uani 0.25 1 d P . .
O6 O 1.0223(5) 0.1910(4) 0.1804(4) 0.0703(15) Uani 1 1 d . . .
O7 O 0.8117(6) 0.1041(5) 0.1243(5) 0.0901(19) Uani 1 1 d . . .
O3W O 0.748(3) -0.141(2) 0.517(2) 0.241(11) Uani 0.50 1 d PU . .
O3'W O 0.702(3) -0.150(2) 0.636(2) 0.244(11) Uani 0.50 1 d PU . .

loop_
_atom_site_aniso_label
_atom_site_aniso_U_11
_atom_site_aniso_U_22
_atom_site_aniso_U_33
_atom_site_aniso_U_23
_atom_site_aniso_U_13
_atom_site_aniso_U_12
Zn1 0.0502(5) 0.0726(6) 0.0428(5) -0.0063(4) 0.0100(4) 0.0268(4)
C1 0.043(4) 0.056(4) 0.045(4) 0.005(3) 0.025(3) 0.020(3)
C2 0.041(4) 0.062(5) 0.046(4) 0.010(3) 0.024(3) 0.024(3)
C3 0.044(4) 0.066(5) 0.040(4) 0.004(3) 0.021(3) 0.024(3)
C4 0.050(4) 0.063(5) 0.050(4) 0.012(4) 0.021(3) 0.024(4)
C5 0.048(4) 0.069(5) 0.050(4) 0.012(4) 0.025(3) 0.028(4)
C6 0.049(4) 0.068(5) 0.052(4) 0.003(4) 0.015(3) 0.028(4)
C7 0.081(5) 0.068(5) 0.045(4) 0.006(4) 0.025(4) 0.033(4)
C8 0.145(7) 0.080(5) 0.074(5) 0.010(4) 0.036(5) 0.055(5)
C9 0.083(4) 0.082(4) 0.082(4) 0.0075(11) 0.0280(15) 0.0219(14)
C10 0.082(4) 0.081(4) 0.081(4) 0.0076(11) 0.0278(15) 0.0213(14)
C11 0.0938(17) 0.0933(17) 0.0932(16) 0.0092(8) 0.0324(8) 0.0241(8)
C12 0.084(6) 0.075(6) 0.059(5) 0.016(4) 0.029(4) 0.038(5)
C8' 0.145(7) 0.080(5) 0.074(5) 0.010(4) 0.036(5) 0.055(5)
C9' 0.078(6) 0.078(6) 0.078(6) 0.0077(12) 0.027(2) 0.0203(18)
C10' 0.079(6) 0.079(6) 0.079(6) 0.0077(12) 0.027(2) 0.0203(18)
C11' 0.0938(17) 0.0933(17) 0.0932(16) 0.0092(8) 0.0324(8) 0.0241(8)
C15 0.037(4) 0.054(4) 0.065(5) 0.015(4) 0.020(3) 0.020(3)
C16 0.052(4) 0.072(5) 0.065(5) 0.010(4) 0.015(4) 0.027(4)
C17 0.061(5) 0.096(7) 0.084(7) 0.034(5) 0.015(5) 0.040(5)
C18 0.063(5) 0.084(6) 0.118(8) 0.041(6) 0.044(6) 0.044(5)
C19 0.061(5) 0.060(5) 0.104(7) 0.022(5) 0.051(5) 0.030(4)
C20 0.050(4) 0.056(5) 0.079(5) 0.018(4) 0.035(4) 0.021(4)
C21 0.164(13) 0.094(9) 0.164(13) -0.021(9) 0.110(11) 0.012(8)
C22 0.103(7) 0.142(8) 0.118(7) 0.026(6) 0.063(6) 0.055(6)
C23 0.042(4) 0.055(4) 0.056(5) 0.001(4) 0.011(3) 0.020(3)
C24 0.061(5) 0.079(6) 0.088(7) -0.021(5) 0.004(5) 0.038(5)
C25 0.077(6) 0.103(8) 0.102(8) -0.054(6) -0.014(5) 0.040(6)
C26 0.047(5) 0.096(7) 0.096(7) -0.041(6) -0.018(4) 0.030(5)
C27 0.042(4) 0.057(5) 0.061(5) -0.001(4) 0.010(3) 0.018(3)
C28 0.044(4) 0.054(4) 0.046(4) 0.005(3) 0.010(3) 0.015(3)
C29 0.062(5) 0.100(6) 0.052(5) 0.031(4) 0.030(4) 0.044(5)
C30 0.073(5) 0.101(7) 0.044(5) -0.009(4) -0.005(4) 0.051(5)
C31 0.063(6) 0.110(8) 0.078(7) -0.021(6) 0.005(5) 0.025(6)
C32 0.059(6) 0.133(9) 0.109(8) -0.045(7) 0.011(5) 0.027(6)
C33 0.055(5) 0.089(6) 0.065(5) -0.023(5) 0.007(4) 0.013(5)
C34 0.061(6) 0.110(8) 0.094(7) -0.046(6) 0.008(5) 0.021(5)
C35 0.053(5) 0.062(5) 0.060(5) 0.007(4) 0.021(4) 0.022(4)
C36 0.052(4) 0.050(4) 0.062(5) -0.006(4) 0.014(4) 0.009(4)
C37 0.061(5) 0.045(4) 0.056(4) 0.005(3) 0.029(4) 0.016(4)
C38 0.047(4) 0.059(5) 0.072(5) 0.006(4) 0.025(4) 0.016(4)
N1 0.0944(17) 0.0954(18) 0.0932(16) 0.0093(10) 0.0323(9) 0.0247(10)
C14 0.0961(17) 0.0999(19) 0.0956(16) 0.0115(10) 0.0324(9) 0.0256(10)
N3 0.094(2) 0.095(2) 0.0945(17) 0.0100(11) 0.0317(10) 0.0249(11)
N2 0.093(3) 0.117(6) 0.044(4) 0.004(4) 0.007(3) 0.051(4)
C13 0.068(5) 0.105(7) 0.065(6) 0.008(5) 0.024(5) 0.026(5)
N3' 0.106(7) 0.095(3) 0.112(7) 0.023(5) 0.046(4) 0.046(5)
N4 0.095(6) 0.074(5) 0.134(8) 0.027(5) 0.076(6) 0.046(5)
N5' 0.128(14) 0.128(14) 0.128(14) 0.0127(18) 0.043(5) 0.033(4)
N5 0.091(16) 0.078(10) 0.080(13) -0.028(9) 0.025(11) 0.019(10)
N6' 0.16(3) 0.16(3) 0.17(3) 0.021(10) 0.056(13) 0.045(12)
N6 0.092(14) 0.101(12) 0.103(13) 0.036(10) 0.073(12) 0.055(12)
N7 0.040(3) 0.061(4) 0.053(4) 0.003(3) 0.012(3) 0.019(3)
N8 0.060(4) 0.089(5) 0.052(4) 0.014(3) 0.027(3) 0.034(4)
N9 0.052(4) 0.074(4) 0.051(4) -0.002(3) 0.004(3) 0.034(3)
O1 0.098(4) 0.061(3) 0.053(3) 0.012(3) 0.036(3) 0.039(3)
O2 0.059(3) 0.076(3) 0.055(3) 0.021(3) 0.030(2) 0.044(3)
O1W 0.27(2) 0.151(14) 0.093(11) 0.014(11) 0.077(12) 0.130(16)
O3 0.039(3) 0.082(4) 0.049(3) 0.007(3) 0.015(2) 0.027(2)
O2W 0.26(3) 0.28(3) 0.27(3) 0.025(10) 0.095(13) 0.077(12)
O4 0.058(4) 0.106(5) 0.088(5) -0.032(4) 0.000(3) 0.013(3)
O5 0.056(4) 0.056(4) 0.056(4) 0.0059(11) 0.0188(17) 0.0144(15)
O5' 0.098(10) 0.098(10) 0.099(10) 0.0099(15) 0.033(4) 0.025(3)
O5'' 0.077(7) 0.077(7) 0.077(7) 0.0077(13) 0.026(3) 0.020(2)
O4W 0.23(4) 0.16(3) 0.16(3) 0.07(2) 0.18(3) 0.11(3)
O6 0.070(4) 0.073(4) 0.072(4) -0.016(3) 0.036(3) 0.010(3)
O7 0.066(4) 0.107(5) 0.106(5) -0.023(4) 0.038(4) 0.028(4)
O3W 0.241(11) 0.241(11) 0.241(11) 0.0231(15) 0.082(4) 0.063(3)
O3'W 0.244(11) 0.244(11) 0.244(11) 0.0244(15) 0.083(4) 0.063(3)

loop_
_atom_type_symbol
_atom_type_description
_atom_type_scat_dispersion_real
_atom_type_scat_dispersion_imag
_atom_type_scat_source
C C 0.0033 0.0016 'International Tables Vol C Tables 4.2.6.8 and 6.1.1.4'
H H 0.0000 0.0000 'International Tables Vol C Tables 4.2.6.8 and 6.1.1.4'
N N 0.0061 0.0033 'International Tables Vol C Tables 4.2.6.8 and 6.1.1.4'
O O 0.0106 0.0060 'International Tables Vol C Tables 4.2.6.8 and 6.1.1.4'
Zn Zn 0.2839 1.4301 'International Tables Vol C Tables 4.2.6.8 and 6.1.1.4'

loop_
_geom_angle_atom_site_label_1
_geom_angle_atom_site_label_2
_geom_angle_atom_site_label_3
_geom_angle
_geom_angle_site_symmetry_1
_geom_angle_site_symmetry_3
O6 Zn1 O4 95.0(3) . .
O6 Zn1 N9 117.6(2) . 1_454
O4 Zn1 N9 115.5(3) . 1_454
O6 Zn1 N2 117.9(2) . .
O4 Zn1 N2 108.8(3) . .
N9 Zn1 N2 102.4(3) 1_454 .
C2 C1 C3 120.2(6) . 2_767
C2 C1 C4 120.6(6) . .
C3 C1 C4 119.1(6) 2_767 .
C3 C2 C1 120.4(6) . .
C3 C2 C5 119.6(6) . .
C1 C2 C5 119.9(6) . .
C2 C3 C1 119.4(6) . 2_767
C2 C3 C6 119.6(6) . .
C1 C3 C6 120.9(6) 2_767 .
O1 C4 C1 106.2(5) . .
O1 C4 H4A 110.5 . .
C1 C4 H4A 110.5 . .
O1 C4 H4B 110.5 . .
C1 C4 H4B 110.5 . .
H4A C4 H4B 108.7 . .
O2 C5 C2 108.8(5) . .
O2 C5 H5A 109.9 . .
C2 C5 H5A 109.9 . .
O2 C5 H5B 109.9 . .
C2 C5 H5B 109.9 . .
H5A C5 H5B 108.3 . .
O3 C6 C3 106.3(5) . .
O3 C6 H6A 110.5 . .
C3 C6 H6A 110.5 . .
O3 C6 H6B 110.5 . .
C3 C6 H6B 110.5 . .
H6A C6 H6B 108.7 . .
O1 C7 C8 124.9(4) . .
O1 C7 C12 114.5(4) . .
C8 C7 C12 120.0 . .
C9 C8 C7 120.0 . .
C10 C9 C8 120.0 . .
C9 C10 C11 120.0 . .
C12 C11 C10 120.0 . .
C12 C11 N1 117.5(5) . .
C10 C11 N1 122.5(5) . .
C11 C12 C7 120.0 . .
C11 C12 H12 120.0 . .
C7 C12 H12 120.0 . .
O2 C15 C16 124.9(7) . .
O2 C15 C20 115.0(6) . .
C16 C15 C20 120.1(7) . .
C15 C16 C17 119.5(8) . .
C15 C16 H16 120.2 . .
C17 C16 H16 120.2 . .
C18 C17 C16 121.0(8) . .
C18 C17 H17 119.5 . .
C16 C17 H17 119.5 . .
C19 C18 C17 118.8(8) . .
C19 C18 H18 120.6 . .
C17 C18 H18 120.6 . .
C18 C19 C20 121.8(8) . .
C18 C19 N4 120.4(8) . .
C20 C19 N4 117.8(8) . .
C15 C20 C19 118.7(7) . .
C15 C20 H20 120.7 . .
C19 C20 H20 120.7 . .
N5' C21 N4 127.4(19) . .
N5' C21 N5 26.9(14) . .
N4 C21 N5 100.9(14) . .
N5' C21 N6' 56(2) . .
N4 C21 N6' 72(2) . .
N5 C21 N6' 29(2) . .
N6 C22 N6' 23(3) . .
N6 C22 N4 109.1(15) . .
N6' C22 N4 88(3) . .
O3 C23 C24 125.1(6) . .
O3 C23 C28 115.3(6) . .
C24 C23 C28 119.6(6) . .
C25 C24 C23 119.9(8) . .
C25 C24 H24 120.0 . .
C23 C24 H24 120.0 . .
C24 C25 C26 120.9(8) . .
C24 C25 H25 119.6 . .
C26 C25 H25 119.6 . .
C25 C26 C27 118.7(7) . .
C25 C26 H26 120.7 . .
C27 C26 H26 120.7 . .
C28 C27 C26 121.5(7) . .
C28 C27 N7 118.5(6) . .
C26 C27 N7 119.9(6) . .
C27 C28 C23 119.4(7) . .
C27 C28 H28 120.3 . .
C23 C28 H28 120.3 . .
N8 C29 N7 112.5(7) . .
N8 C29 H29 123.8 . .
N7 C29 H29 123.8 . .
N9 C30 N7 110.4(7) . .
N9 C30 H30 124.8 . .
N7 C30 H30 124.8 . .
O5 C31 O4 123.6(11) . .
O5 C31 O5'' 30.0(11) . .
O4 C31 O5'' 118.1(13) . .
O5 C31 O5' 23.7(14) . .
O4 C31 O5' 123.8(14) . .
O5'' C31 O5' 53.6(16) . .
O5 C31 C33 120.4(11) . .
O4 C31 C33 115.9(8) . .
O5'' C31 C33 118.3(13) . .
O5' C31 C33 112.9(14) . .
C34 C32 C33 120.5(9) 2_866 .
C34 C32 H32 119.8 2_866 .
C33 C32 H32 119.8 . .
C34 C33 C32 118.9(8) . .
C34 C33 C31 121.4(8) . .
C32 C33 C31 119.7(8) . .
C33 C34 C32 120.6(9) . 2_866
C33 C34 H34 119.7 . .
C32 C34 H34 119.7 2_866 .
O7 C35 O6 124.7(7) . .
O7 C35 C37 120.9(7) . .
O6 C35 C37 114.3(7) . .
C38 C36 C37 120.9(7) 2_755 .
C38 C36 H36 119.6 2_755 .
C37 C36 H36 119.6 . .
C36 C37 C38 119.4(6) . .
C36 C37 C35 120.6(7) . .
C38 C37 C35 120.0(7) . .
C36 C38 C37 119.7(7) 2_755 .
C36 C38 H38 120.1 2_755 .
C37 C38 H38 120.1 . .
C13 N1 C14 108.0 . .
C13 N1 C11 122.5(6) . .
C14 N1 C11 129.5(6) . .
N1 C14 N3 108.0 . .
N1 C14 N3' 106.6(8) . .
N3 C14 N3' 26.9(7) . .
N3' N3 N2 91.9(16) . .
N3' N3 C14 88.1(17) . .
N2 N3 C14 108.0 . .
N3 N2 C13 108.0 . .
N3 N2 N3' 26.1(7) . .
C13 N2 N3' 105.5(8) . .
N3 N2 Zn1 122.9(4) . .
C13 N2 Zn1 126.0(4) . .
N3' N2 Zn1 112.1(7) . .
N1 C13 N2 108.0 . .
N1 C13 H13 126.0 . .
N2 C13 H13 126.0 . .
N3 N3' C14 65.1(14) . .
N3 N3' N2 62.0(13) . .
C14 N3' N2 92.8(10) . .
C21 N4 C22 109.3(10) . .
C21 N4 C19 127.2(9) . .
C22 N4 C19 123.3(10) . .
N5 N5' C21 82(4) . .
N5 N5' N6' 6(4) . .
C21 N5' N6' 77(3) . .
N5 N5' N6 9(4) . .
C21 N5' N6 86(2) . .
N6' N5' N6 13(2) . .
N5' N5 N6' 170(6) . .
N5' N5 N6 166(5) . .
N6' N5 N6 20(4) . .
N5' N5 C21 71(4) . .
N6' N5 C21 100(4) . .
N6 N5 C21 114.3(17) . .
N5 N6' C22 139(7) . .
N5 N6' N5' 4(3) . .
C22 N6' N5' 135(5) . .
N5 N6' C21 51(3) . .
C22 N6' C21 90(3) . .
N5' N6' C21 47(3) . .
C22 N6 N5 106.0(14) . .
C22 N6 N5' 107.9(17) . .
N5 N6 N5' 4.8(18) . .
C30 N7 C29 104.0(6) . .
C30 N7 C27 126.7(6) . .
C29 N7 C27 129.1(6) . .
C29 N8 N9 105.0(6) . .
C30 N9 N8 108.2(6) . .
C30 N9 Zn1 126.7(5) . 1_656
N8 N9 Zn1 124.8(5) . 1_656
C7 O1 C4 118.9(5) . .
C15 O2 C5 116.4(5) . .
C23 O3 C6 117.6(5) . .
C31 O4 Zn1 118.6(6) . .
O5' O5 O5'' 172(6) . .
O5' O5 C31 96(4) . .
O5'' O5 C31 82(3) . .
O5 O5' O5'' 4(3) . .
O5 O5' C31 60(4) . .
O5'' O5' C31 59.4(15) . .
O5 O5'' O5' 4(3) . .
O5 O5'' C31 68(3) . .
O5' O5'' C31 67.0(17) . .
C35 O6 Zn1 120.8(5) . .

loop_
_geom_bond_atom_site_label_1
_geom_bond_atom_site_label_2
_geom_bond_distance
_geom_bond_site_symmetry_2
Zn1 O6 1.912(5) .
Zn1 O4 1.957(5) .
Zn1 N9 1.999(6) 1_454
Zn1 N2 2.022(6) .
C1 C2 1.388(9) .
C1 C3 1.402(9) 2_767
C1 C4 1.508(9) .
C2 C3 1.398(9) .
C2 C5 1.523(9) .
C3 C1 1.402(9) 2_767
C3 C6 1.507(9) .
C4 O1 1.435(8) .
C4 H4A 0.9700 .
C4 H4B 0.9700 .
C5 O2 1.444(7) .
C5 H5A 0.9700 .
C5 H5B 0.9700 .
C6 O3 1.444(7) .
C6 H6A 0.9700 .
C6 H6B 0.9700 .
C7 O1 1.343(6) .
C7 C8 1.3900 .
C7 C12 1.3900 .
C8 C9 1.3900 .
C9 C10 1.3900 .
C10 C11 1.3900 .
C11 C12 1.3900 .
C11 N1 1.449(7) .
C12 H12 0.9300 .
C9' C10' 1.45(4) .
C15 O2 1.372(7) .
C15 C16 1.381(10) .
C15 C20 1.384(10) .
C16 C17 1.397(10) .
C16 H16 0.9300 .
C17 C18 1.368(12) .
C17 H17 0.9300 .
C18 C19 1.368(12) .
C18 H18 0.9300 .
C19 C20 1.397(9) .
C19 N4 1.424(11) .
C20 H20 0.9300 .
C21 N5' 1.37(4) .
C21 N4 1.349(15) .
C21 N5 1.43(2) .
C21 N6' 1.81(6) .
C22 N6 1.33(3) .
C22 N6' 1.33(7) .
C22 N4 1.395(12) .
C23 O3 1.364(7) .
C23 C24 1.352(10) .
C23 C28 1.394(9) .
C24 C25 1.383(11) .
C24 H24 0.9300 .
C25 C26 1.380(11) .
C25 H25 0.9300 .
C26 C27 1.352(10) .
C26 H26 0.9300 .
C27 C28 1.375(9) .
C27 N7 1.445(8) .
C28 H28 0.9300 .
C29 N8 1.301(9) .
C29 N7 1.345(9) .
C29 H29 0.9300 .
C30 N9 1.314(9) .
C30 N7 1.327(9) .
C30 H30 0.9300 .
C31 O5 1.221(19) .
C31 O4 1.252(10) .
C31 O5'' 1.31(2) .
C31 O5' 1.40(3) .
C31 C33 1.528(11) .
C32 C34 1.381(11) 2_866
C32 C33 1.367(12) .
C32 H32 0.9300 .
C33 C34 1.353(11) .
C34 C32 1.381(11) 2_866
C34 H34 0.9300 .
C35 O7 1.206(8) .
C35 O6 1.263(8) .
C35 C37 1.503(10) .
C36 C38 1.399(10) 2_755
C36 C37 1.386(9) .
C36 H36 0.9300 .
C37 C38 1.374(9) .
C38 C36 1.399(10) 2_755
C38 H38 0.9300 .
N1 C13 1.339(4) .
N1 C14 1.339(4) .
C14 N3 1.339(4) .
C14 N3' 1.476(18) .
N3 N3' 0.667(18) .
N3 N2 1.339(4) .
N2 C13 1.339(4) .
N2 N3' 1.516(17) .
C13 H13 0.9300 .
N5' N5 0.65(3) .
N5' N6' 1.54(7) .
N5' N6 1.92(4) .
N5 N6' 0.89(7) .
N5 N6 1.28(4) .
N8 N9 1.359(8) .
N9 Zn1 1.999(6) 1_656
O5 O5' 0.56(3) .
O5 O5'' 0.66(2) .
O5' O5'' 1.22(3) .

loop_
_geom_torsion_atom_site_label_1
_geom_torsion_atom_site_label_2
_geom_torsion_atom_site_label_3
_geom_torsion_atom_site_label_4
_geom_torsion
_geom_torsion_site_symmetry_1
_geom_torsion_site_symmetry_4
C3 C1 C2 C3 -2.5(10) 2_767 .
C4 C1 C2 C3 174.2(6) . .
C3 C1 C2 C5 174.0(6) 2_767 .
C4 C1 C2 C5 -9.3(9) . .
C1 C2 C3 C1 2.5(10) . 2_767
C5 C2 C3 C1 -174.0(6) . 2_767
C1 C2 C3 C6 -173.8(6) . .
C5 C2 C3 C6 9.7(9) . .
C2 C1 C4 O1 -117.4(6) . .
C3 C1 C4 O1 59.3(7) 2_767 .
C3 C2 C5 O2 -112.9(7) . .
C1 C2 C5 O2 70.7(8) . .
C2 C3 C6 O3 55.8(8) . .
C1 C3 C6 O3 -120.5(6) 2_767 .
O1 C7 C8 C9 -170.6(7) . .
C12 C7 C8 C9 0.0 . .
C7 C8 C9 C10 0.0 . .
C8 C9 C10 C11 0.0 . .
C9 C10 C11 C12 0.0 . .
C9 C10 C11 N1 -177.1(7) . .
C10 C11 C12 C7 0.0 . .
N1 C11 C12 C7 177.2(6) . .
O1 C7 C12 C11 171.6(6) . .
C8 C7 C12 C11 0.0 . .
O2 C15 C16 C17 -175.0(7) . .
C20 C15 C16 C17 1.9(11) . .
C15 C16 C17 C18 -0.8(13) . .
C16 C17 C18 C19 -1.0(13) . .
C17 C18 C19 C20 1.6(13) . .
C17 C18 C19 N4 -179.9(8) . .
O2 C15 C20 C19 175.9(6) . .
C16 C15 C20 C19 -1.4(10) . .
C18 C19 C20 C15 -0.5(11) . .
N4 C19 C20 C15 -178.9(7) . .
O3 C23 C24 C25 -179.2(9) . .
C28 C23 C24 C25 0.5(14) . .
C23 C24 C25 C26 0.1(17) . .
C24 C25 C26 C27 -0.9(17) . .
C25 C26 C27 C28 1.1(15) . .
C25 C26 C27 N7 -174.9(9) . .
C26 C27 C28 C23 -0.5(12) . .
N7 C27 C28 C23 175.5(6) . .
O3 C23 C28 C27 179.4(6) . .
C24 C23 C28 C27 -0.3(11) . .
C34 C32 C33 C34 0.0(19) 2_866 .
C34 C32 C33 C31 177.7(10) 2_866 .
O5 C31 C33 C34 -178.0(16) . .
O4 C31 C33 C34 -1.4(15) . .
O5'' C31 C33 C34 147.6(16) . .
O5' C31 C33 C34 -152.7(16) . .
O5 C31 C33 C32 4(2) . .
O4 C31 C33 C32 -179.1(10) . .
O5'' C31 C33 C32 -30(2) . .
O5' C31 C33 C32 29.6(19) . .
C32 C33 C34 C32 0.0(19) . 2_866
C31 C33 C34 C32 -177.7(10) . 2_866
C38 C36 C37 C38 0.6(12) 2_755 .
C38 C36 C37 C35 179.4(6) 2_755 .
O7 C35 C37 C36 -168.5(8) . .
O6 C35 C37 C36 10.5(10) . .
O7 C35 C37 C38 10.3(11) . .
O6 C35 C37 C38 -170.7(7) . .
C36 C37 C38 C36 -0.6(12) . 2_755
C35 C37 C38 C36 -179.4(6) . 2_755
C12 C11 N1 C13 122.1(5) . .
C10 C11 N1 C13 -60.8(7) . .
C12 C11 N1 C14 -58.8(8) . .
C10 C11 N1 C14 118.3(7) . .
C13 N1 C14 N3 0.0 . .
C11 N1 C14 N3 -179.1(8) . .
C13 N1 C14 N3' -28.1(8) . .
C11 N1 C14 N3' 152.7(10) . .
N1 C14 N3 N3' -91.4(16) . .
N1 C14 N3 N2 0.0 . .
N3' C14 N3 N2 91.4(16) . .
N3' N3 N2 C13 88.6(17) . .
C14 N3 N2 C13 0.0 . .
C14 N3 N2 N3' -88.6(17) . .
N3' N3 N2 Zn1 -72.6(17) . .
C14 N3 N2 Zn1 -161.2(5) . .
O6 Zn1 N2 N3 -107.2(4) . .
O4 Zn1 N2 N3 146.3(4) . .
N9 Zn1 N2 N3 23.6(5) 1_454 .
O6 Zn1 N2 C13 95.1(5) . .
O4 Zn1 N2 C13 -11.4(5) . .
N9 Zn1 N2 C13 -134.1(5) 1_454 .
O6 Zn1 N2 N3' -134.1(8) . .
O4 Zn1 N2 N3' 119.3(8) . .
N9 Zn1 N2 N3' -3.3(8) 1_454 .
C14 N1 C13 N2 0.0 . .
C11 N1 C13 N2 179.2(7) . .
N3 N2 C13 N1 0.0 . .
N3' N2 C13 N1 27.2(7) . .
Zn1 N2 C13 N1 160.4(5) . .
N2 N3 N3' C14 -107.96(6) . .
C14 N3 N3' N2 107.96(6) . .
N1 C14 N3' N3 97.2(15) . .
N1 C14 N3' N2 39.9(10) . .
N3 C14 N3' N2 -57.3(11) . .
C13 N2 N3' N3 -99.4(15) . .
Zn1 N2 N3' N3 120.1(15) . .
N3 N2 N3' C14 59.7(12) . .
C13 N2 N3' C14 -39.6(10) . .
Zn1 N2 N3' C14 179.8(6) . .
N5' C21 N4 C22 -3(3) . .
N5 C21 N4 C22 1.9(14) . .
N6' C21 N4 C22 6(2) . .
N5' C21 N4 C19 173(2) . .
N5 C21 N4 C19 177.8(10) . .
N6' C21 N4 C19 -178(2) . .
N6 C22 N4 C21 2.1(15) . .
N6' C22 N4 C21 -8(3) . .
N6 C22 N4 C19 -174.0(11) . .
N6' C22 N4 C19 176(3) . .
C18 C19 N4 C21 132.7(11) . .
C20 C19 N4 C21 -48.8(13) . .
C18 C19 N4 C22 -51.9(12) . .
C20 C19 N4 C22 126.6(10) . .
N4 C21 N5' N5 10(6) . .
N6' C21 N5' N5 0(4) . .
N4 C21 N5' N6' 11(4) . .
N5 C21 N5' N6' 0(4) . .
N4 C21 N5' N6 2(3) . .
N5 C21 N5' N6 -9(3) . .
N6' C21 N5' N6 -9(3) . .
C21 N5' N5 N6' 0(40) . .
N6 N5' N5 N6' 114(48) . .
C21 N5' N5 N6 -113(20) . .
N6' N5' N5 N6 -114(49) . .
N6' N5' N5 C21 0(40) . .
N6 N5' N5 C21 113(20) . .
N4 C21 N5 N5' -172(5) . .
N6' C21 N5 N5' 180(7) . .
N5' C21 N5 N6' -180(7) . .
N4 C21 N5 N6' 9(5) . .
N5' C21 N5 N6 166(6) . .
N4 C21 N5 N6 -5.8(19) . .
N6' C21 N5 N6 -14(5) . .
N5' N5 N6' C22 -24(46) . .
N6 N5 N6' C22 116(19) . .
C21 N5 N6' C22 -23(10) . .
N6 N5 N6' N5' 139(35) . .
C21 N5 N6' N5' 0(39) . .
N5' N5 N6' C21 0(39) . .
N6 N5 N6' C21 139(13) . .
N6 C22 N6' N5 -131(15) . .
N4 C22 N6' N5 24(9) . .
N6 C22 N6' N5' -134(13) . .
N4 C22 N6' N5' 21(6) . .
N6 C22 N6' C21 -149(9) . .
N4 C22 N6' C21 6(2) . .
C21 N5' N6' N5 -179(100) . .
N6 N5' N6' N5 -43(37) . .
N5 N5' N6' C22 158(42) . .
C21 N5' N6' C22 -21(6) . .
N6 N5' N6' C22 115(17) . .
N5 N5' N6' C21 179(100) . .
N6 N5' N6' C21 137(13) . .
N5' C21 N6' N5 0(4) . .
N4 C21 N6' N5 -171(5) . .
N5' C21 N6' C22 165(5) . .
N4 C21 N6' C22 -6(2) . .
N5 C21 N6' C22 165(7) . .
N4 C21 N6' N5' -171(3) . .
N5 C21 N6' N5' 0(4) . .
N6' C22 N6 N5 21(7) . .
N4 C22 N6 N5 -5.6(18) . .
N6' C22 N6 N5' 26(8) . .
N4 C22 N6 N5' -1.0(19) . .
N5' N5 N6 C22 115(20) . .
N6' N5 N6 C22 -38(14) . .
C21 N5 N6 C22 7(2) . .
N6' N5 N6 N5' -153(24) . .
C21 N5 N6 N5' -108(21) . .
N5 N5' N6 C22 -66(21) . .
C21 N5' N6 C22 0(2) . .
N6' N5' N6 C22 -42(13) . .
C21 N5' N6 N5 66(20) . .
N6' N5' N6 N5 24(22) . .
N9 C30 N7 C29 0.4(9) . .
N9 C30 N7 C27 175.5(6) . .
N8 C29 N7 C30 0.1(9) . .
N8 C29 N7 C27 -174.8(7) . .
C28 C27 N7 C30 -145.1(8) . .
C26 C27 N7 C30 31.0(12) . .
C28 C27 N7 C29 28.7(11) . .
C26 C27 N7 C29 -155.2(9) . .
N7 C29 N8 N9 -0.5(9) . .
N7 C30 N9 N8 -0.7(10) . .
N7 C30 N9 Zn1 -174.8(5) . 1_656
C29 N8 N9 C30 0.7(9) . .
C29 N8 N9 Zn1 175.0(5) . 1_656
C8 C7 O1 C4 -24.2(8) . .
C12 C7 O1 C4 164.7(5) . .
C1 C4 O1 C7 172.4(5) . .
C16 C15 O2 C5 -23.9(10) . .
C20 C15 O2 C5 159.0(6) . .
C2 C5 O2 C15 -173.7(6) . .
C24 C23 O3 C6 -34.3(11) . .
C28 C23 O3 C6 146.0(6) . .
C3 C6 O3 C23 -158.8(6) . .
O5 C31 O4 Zn1 -11(2) . .
O5'' C31 O4 Zn1 23.7(18) . .
O5' C31 O4 Zn1 -39(2) . .
C33 C31 O4 Zn1 172.7(6) . .
O6 Zn1 O4 C31 175.2(8) . .
N9 Zn1 O4 C31 51.4(8) 1_454 .
N2 Zn1 O4 C31 -63.1(8) . .
O4 C31 O5 O5' -99(4) . .
O5'' C31 O5 O5' 173(6) . .
C33 C31 O5 O5' 78(4) . .
O4 C31 O5 O5'' 89(3) . .
O5' C31 O5 O5'' -173(6) . .
C33 C31 O5 O5'' -95(3) . .
C31 O5 O5' O5'' -75(49) . .
O5'' O5 O5' C31 75(49) . .
O4 C31 O5' O5 98(4) . .
O5'' C31 O5' O5 -5(4) . .
C33 C31 O5' O5 -114(4) . .
O5 C31 O5' O5'' 5(4) . .
O4 C31 O5' O5'' 102.1(18) . .
C33 C31 O5' O5'' -109.1(16) . .
C31 O5 O5'' O5' 76(49) . .
O5' O5 O5'' C31 -76(49) . .
C31 O5' O5'' O5 -103(49) . .
O5 O5' O5'' C31 103(49) . .
O4 C31 O5'' O5 -109(3) . .
O5' C31 O5'' O5 4(3) . .
C33 C31 O5'' O5 102(3) . .
O5 C31 O5'' O5' -4(3) . .
O4 C31 O5'' O5' -113.0(18) . .
C33 C31 O5'' O5' 98.8(19) . .
O7 C35 O6 Zn1 -2.7(11) . .
C37 C35 O6 Zn1 178.4(5) . .
O4 Zn1 O6 C35 174.5(6) . .
N9 Zn1 O6 C35 -63.4(6) 1_454 .
N2 Zn1 O6 C35 60.1(7) . .
